data_7201623
loop_
_publ_author_name
'Ye, Junwei'
'Liu, Yu'
'Zhao, Yunfeng'
'Mu, Xiaoyue'
'Zhang, Ping'
'Wang, Yue'

_publ_section_title
;
 Porous lanthanide--copper coordination frameworks exhibiting
 reversible single-crystal-to-single-crystal transformation based on
 variable coordination number and geometry
;
_journal_issue 5
_journal_name_full CrystEngComm
_journal_page_first 598
_journal_paper_doi 10.1039/b712280b
_journal_volume 10
_journal_year 2008
_chemical_formula_sum 'C32 H32 Cu Eu2 N4 O34'
_chemical_formula_weight 1384.08
_chemical_name_systematic
;
?
;
_space_group_IT_number 2
_symmetry_cell_setting triclinic
_symmetry_space_group_name_Hall '-P 1'
_symmetry_space_group_name_H-M 'P -1'
_atom_sites_solution_hydrogens geom
_atom_sites_solution_primary direct
_atom_sites_solution_secondary difmap
_audit_creation_method SHELXL-97
_cell_angle_alpha 82.98(3)
_cell_angle_beta 74.42(3)
_cell_angle_gamma 69.60(3)
_cell_formula_units_Z 1
_cell_length_a 10.500(2)
_cell_length_b 10.635(2)
_cell_length_c 11.373(2)
_cell_measurement_reflns_used 11293
_cell_measurement_temperature 293(2)
_cell_measurement_theta_max 27.49
_cell_measurement_theta_min 3.15
_cell_volume 1146.0(5)
_computing_cell_refinement PROCESS-AUTO
_computing_data_collection PROCESS-AUTO
_computing_data_reduction PROCESS-AUTO
_computing_molecular_graphics 'SHELXL-97 (Sheldrick, 1997)'
_computing_publication_material 'SHELXL-97 (Sheldrick, 1997)'
_computing_structure_refinement 'SHELXL-97 (Sheldrick, 1997)'
_computing_structure_solution 'SHELXS-97 (Sheldrick, 1990)'
_diffrn_ambient_temperature 293(2)
_diffrn_detector_area_resol_mean 10.0
_diffrn_measured_fraction_theta_full 0.989
_diffrn_measured_fraction_theta_max 0.989
_diffrn_measurement_device_type 'Rigaku RAXIS-RAPID'
_diffrn_measurement_method 'Omega scan'
_diffrn_radiation_monochromator graphite
_diffrn_radiation_source 'fine-focus sealed tube'
_diffrn_radiation_type MoK\a
_diffrn_radiation_wavelength 0.71073
_diffrn_reflns_av_R_equivalents 0.0271
_diffrn_reflns_av_sigmaI/netI 0.0340
_diffrn_reflns_limit_h_max 13
_diffrn_reflns_limit_h_min -13
_diffrn_reflns_limit_k_max 13
_diffrn_reflns_limit_k_min -13
_diffrn_reflns_limit_l_max 14
_diffrn_reflns_limit_l_min -14
_diffrn_reflns_number 11293
_diffrn_reflns_theta_full 27.48
_diffrn_reflns_theta_max 27.48
_diffrn_reflns_theta_min 3.15
_diffrn_standards_decay_% 0
_diffrn_standards_interval_count 0
_diffrn_standards_interval_time .
_diffrn_standards_number 0
_exptl_absorpt_coefficient_mu 3.276
_exptl_absorpt_correction_T_max 0.5195
_exptl_absorpt_correction_T_min 0.4329
_exptl_absorpt_correction_type empirical
_exptl_absorpt_process_details
;
Higashi, T. (1995) Progrom for Absorption Correcttion.
Rigaku Corporation, Tokyo, Japan.
;
_exptl_crystal_colour blue
_exptl_crystal_density_diffrn 2.005
_exptl_crystal_density_meas ?
_exptl_crystal_density_method .
_exptl_crystal_description block
_exptl_crystal_F_000 679
_exptl_crystal_size_max 0.31
_exptl_crystal_size_mid 0.25
_exptl_crystal_size_min 0.23
_refine_diff_density_max 1.752
_refine_diff_density_min -0.855
_refine_diff_density_rms 0.184
_refine_ls_extinction_coef 0
_refine_ls_extinction_method none
_refine_ls_goodness_of_fit_ref 1.150
_refine_ls_hydrogen_treatment constr
_refine_ls_matrix_type full
_refine_ls_number_parameters 331
_refine_ls_number_reflns 5193
_refine_ls_number_restraints 0
_refine_ls_restrained_S_all 1.150
_refine_ls_R_factor_all 0.0322
_refine_ls_R_factor_gt 0.0299
_refine_ls_shift/su_max 0.001
_refine_ls_shift/su_mean 0.000
_refine_ls_structure_factor_coef Fsqd
_refine_ls_weighting_details 'calc w=1/[\s^2^(Fo^2^)+(0.0518P)^2^+3.1383P] where P=(Fo^2^+2Fc^2^)/3'
_refine_ls_weighting_scheme calc
_refine_ls_wR_factor_gt 0.0908
_refine_ls_wR_factor_ref 0.0975
_reflns_number_gt 4907
_reflns_number_total 5193
_reflns_threshold_expression >2sigma(I)
_cod_data_source_file b712280b.txt
_cod_data_source_block 4a
_cod_depositor_comments
;
The following automatic conversions were performed:
'_symmetry_cell_setting' value 'Triclinic' changed to 'triclinic'
according to '/home/saulius/struct/CIF-dictionaries/cif_core.dic'
dictionary named 'cif_core.dic' version 2.4.1 from 2010-06-29.

Automatic conversion script
Id: cif_fix_enum 1527 2010-12-29 10:47:43Z saulius 
;
_cod_original_cell_volume 1146.2(4)
_cod_original_sg_symbol_H-M 'P-1 '
_cod_database_code 7201623

loop_
_symmetry_equiv_pos_as_xyz
'x, y, z'
'-x, -y, -z'

loop_
_atom_site_label
_atom_site_type_symbol
_atom_site_fract_x
_atom_site_fract_y
_atom_site_fract_z
_atom_site_U_iso_or_equiv
_atom_site_adp_type
_atom_site_occupancy
_atom_site_symmetry_multiplicity
_atom_site_calc_flag
_atom_site_refinement_flags
_atom_site_disorder_assembly
_atom_site_disorder_group
Eu1 Eu 0.588043(19) 0.598366(18) 0.629802(17) 0.01640(8) Uani 1 1 d . . .
Cu1 Cu 0.0000 1.5000 0.5000 0.01971(15) Uani 1 2 d S . .
O1 O 0.3970(3) 0.6200(3) 0.4058(3) 0.0286(7) Uani 1 1 d . . .
O2 O 0.4727(3) 0.7457(3) 0.4924(3) 0.0285(7) Uani 1 1 d . . .
O3 O 0.2748(4) 1.2516(3) 0.4457(3) 0.0326(8) Uani 1 1 d . . .
O4 O 0.0460(4) 1.3193(3) 0.4546(3) 0.0273(7) Uani 1 1 d . . .
O5 O -0.1222(6) 1.0605(5) 0.2577(6) 0.0729(18) Uani 1 1 d . . .
O6 O -0.0474(5) 0.8484(4) 0.2742(5) 0.0570(13) Uani 1 1 d . . .
O7 O 1.0048(3) 0.4407(3) 0.6687(3) 0.0240(6) Uani 1 1 d . . .
O8 O 0.7746(3) 0.4932(4) 0.7191(3) 0.0296(7) Uani 1 1 d . . .
O9 O 0.5327(3) 0.4763(4) 1.1631(3) 0.0336(8) Uani 1 1 d . . .
O10 O 0.6590(3) 0.3885(3) 1.2965(3) 0.0252(6) Uani 1 1 d . . .
O11 O 1.1744(4) 0.2508(5) 1.1563(4) 0.0523(12) Uani 1 1 d . . .
O12 O 1.2712(4) 0.2329(7) 0.9659(4) 0.0738(18) Uani 1 1 d . . .
O13 O 0.5008(6) 0.7784(5) 0.7691(5) 0.0676(15) Uani 1 1 d . . .
O14 O 0.7449(3) 0.5222(4) 0.4333(3) 0.0300(7) Uani 1 1 d . . .
O15 O 0.4319(9) 0.7481(8) 0.0272(6) 0.094(2) Uani 1 1 d . . .
O16 O 0.6239(9) 0.9227(12) 0.3041(9) 0.128(3) Uani 1 1 d . . .
O17 O 0.4517(12) 0.9752(11) 0.1287(11) 0.159(4) Uani 1 1 d . . .
N1 N -0.0383(5) 0.9564(4) 0.2831(4) 0.0338(9) Uani 1 1 d . . .
N2 N 1.1690(4) 0.2620(5) 1.0507(4) 0.0354(10) Uani 1 1 d . . .
C1 C 0.2819(4) 0.8544(4) 0.4042(4) 0.0186(8) Uani 1 1 d . . .
C2 C 0.2791(4) 0.9807(4) 0.4314(4) 0.0197(8) Uani 1 1 d . . .
H2 H 0.3492 0.9870 0.4635 0.024 Uiso 1 1 calc R . .
C3 C 0.1732(4) 1.0956(4) 0.4111(4) 0.0182(7) Uani 1 1 d . . .
C4 C 0.0665(4) 1.0878(4) 0.3638(4) 0.0216(8) Uani 1 1 d . . .
H4 H -0.0073 1.1641 0.3526 0.026 Uiso 1 1 calc R . .
C5 C 0.0748(5) 0.9618(4) 0.3341(4) 0.0231(8) Uani 1 1 d . . .
C6 C 0.1778(5) 0.8460(4) 0.3544(4) 0.0244(9) Uani 1 1 d . . .
H6 H 0.1781 0.7633 0.3352 0.029 Uiso 1 1 calc R . .
C7 C 0.3918(4) 0.7309(4) 0.4359(4) 0.0206(8) Uani 1 1 d . . .
C8 C 0.1668(5) 1.2328(4) 0.4390(4) 0.0210(8) Uani 1 1 d . . .
C9 C 0.8963(4) 0.4159(4) 0.8753(4) 0.0194(8) Uani 1 1 d . . .
C10 C 0.7750(4) 0.4402(5) 0.9675(4) 0.0229(8) Uani 1 1 d . . .
H10 H 0.6885 0.4797 0.9486 0.027 Uiso 1 1 calc R . .
C11 C 0.7812(4) 0.4059(5) 1.0888(4) 0.0223(8) Uani 1 1 d . . .
C12 C 0.9101(5) 0.3479(5) 1.1169(4) 0.0251(9) Uani 1 1 d . . .
H12 H 0.9160 0.3256 1.1973 0.030 Uiso 1 1 calc R . .
C13 C 1.0301(5) 0.3238(5) 1.0225(4) 0.0249(9) Uani 1 1 d . . .
C14 C 1.0260(4) 0.3557(5) 0.9029(4) 0.0226(8) Uani 1 1 d . . .
H14 H 1.1082 0.3375 0.8414 0.027 Uiso 1 1 calc R . .
C15 C 0.8902(4) 0.4538(4) 0.7451(4) 0.0178(7) Uani 1 1 d . . .
C16 C 0.6493(5) 0.4266(5) 1.1880(4) 0.0244(9) Uani 1 1 d . . .
H13A H 0.5018 0.7388 0.8444 0.029 Uiso 1 1 d . . .
H13B H 0.4517 0.8648 0.7784 0.029 Uiso 1 1 d . . .
H14A H 0.7828 0.5744 0.3773 0.029 Uiso 1 1 d . . .
H14B H 0.7198 0.4713 0.3920 0.029 Uiso 1 1 d . . .

loop_
_atom_site_aniso_label
_atom_site_aniso_U_11
_atom_site_aniso_U_22
_atom_site_aniso_U_33
_atom_site_aniso_U_23
_atom_site_aniso_U_13
_atom_site_aniso_U_12
Eu1 0.01522(11) 0.01491(12) 0.02003(12) -0.00156(7) -0.00723(8) -0.00361(8)
Cu1 0.0241(3) 0.0110(3) 0.0172(3) -0.0020(2) 0.0020(3) -0.0021(3)
O1 0.0263(16) 0.0120(14) 0.0426(19) -0.0009(13) -0.0080(14) -0.0007(12)
O2 0.0276(16) 0.0218(16) 0.0384(18) 0.0049(13) -0.0203(14) -0.0038(13)
O3 0.0379(19) 0.0232(16) 0.047(2) 0.0010(14) -0.0186(16) -0.0170(15)
O4 0.0298(16) 0.0139(14) 0.0344(17) -0.0060(12) -0.0075(13) -0.0012(12)
O5 0.070(3) 0.036(2) 0.140(5) 0.002(3) -0.083(4) -0.010(2)
O6 0.066(3) 0.031(2) 0.099(4) 0.000(2) -0.056(3) -0.021(2)
O7 0.0200(14) 0.0283(16) 0.0199(14) 0.0005(12) -0.0017(11) -0.0061(12)
O8 0.0213(15) 0.045(2) 0.0237(15) 0.0063(14) -0.0116(12) -0.0109(14)
O9 0.0171(14) 0.051(2) 0.0244(16) 0.0021(15) -0.0035(12) -0.0041(15)
O10 0.0224(14) 0.0339(17) 0.0184(14) -0.0021(12) -0.0041(11) -0.0083(13)
O11 0.034(2) 0.087(3) 0.034(2) 0.013(2) -0.0216(17) -0.012(2)
O12 0.022(2) 0.129(5) 0.045(3) -0.003(3) -0.0115(18) 0.008(3)
O13 0.081(4) 0.056(3) 0.065(3) -0.039(3) 0.011(3) -0.031(3)
O14 0.0258(16) 0.0357(18) 0.0293(17) -0.0082(14) 0.0015(13) -0.0151(14)
O15 0.111(6) 0.102(5) 0.078(4) -0.023(4) -0.030(4) -0.035(5)
O16 0.088(5) 0.192(10) 0.120(7) -0.017(7) -0.012(5) -0.071(6)
O17 0.148(9) 0.109(8) 0.173(10) 0.000(7) 0.000(8) -0.016(7)
N1 0.035(2) 0.025(2) 0.050(3) 0.0036(18) -0.028(2) -0.0099(17)
N2 0.024(2) 0.044(3) 0.034(2) 0.0047(19) -0.0132(17) -0.0032(18)
C1 0.0173(18) 0.0122(18) 0.0246(19) -0.0008(15) -0.0082(15) -0.0006(14)
C2 0.0172(18) 0.0143(18) 0.028(2) -0.0007(15) -0.0078(15) -0.0046(15)
C3 0.0206(18) 0.0108(17) 0.0224(19) -0.0014(14) -0.0052(15) -0.0038(15)
C4 0.0199(18) 0.0132(18) 0.031(2) 0.0029(16) -0.0098(16) -0.0038(15)
C5 0.023(2) 0.020(2) 0.031(2) -0.0019(17) -0.0142(17) -0.0071(16)
C6 0.028(2) 0.018(2) 0.032(2) -0.0014(17) -0.0128(18) -0.0078(17)
C7 0.0211(19) 0.0158(19) 0.0234(19) 0.0037(15) -0.0044(15) -0.0065(15)
C8 0.027(2) 0.0137(18) 0.024(2) 0.0007(15) -0.0081(16) -0.0079(16)
C9 0.0181(18) 0.024(2) 0.0177(19) 0.0026(15) -0.0082(15) -0.0068(16)
C10 0.0184(18) 0.030(2) 0.022(2) 0.0018(17) -0.0080(16) -0.0086(17)
C11 0.0183(19) 0.026(2) 0.0205(19) -0.0019(16) -0.0021(15) -0.0059(16)
C12 0.027(2) 0.030(2) 0.0187(19) 0.0019(17) -0.0079(17) -0.0082(18)
C13 0.019(2) 0.030(2) 0.024(2) 0.0029(17) -0.0106(17) -0.0043(17)
C14 0.0165(18) 0.026(2) 0.022(2) 0.0001(16) -0.0039(15) -0.0042(16)
C15 0.0191(18) 0.0182(18) 0.0184(18) -0.0012(14) -0.0066(15) -0.0071(15)
C16 0.021(2) 0.028(2) 0.022(2) -0.0037(17) -0.0023(16) -0.0065(17)

loop_
_atom_type_symbol
_atom_type_description
_atom_type_scat_dispersion_real
_atom_type_scat_dispersion_imag
_atom_type_scat_source
C C 0.0033 0.0016 'International Tables Vol C Tables 4.2.6.8 and 6.1.1.4'
H H 0.0000 0.0000 'International Tables Vol C Tables 4.2.6.8 and 6.1.1.4'
N N 0.0061 0.0033 'International Tables Vol C Tables 4.2.6.8 and 6.1.1.4'
O O 0.0106 0.0060 'International Tables Vol C Tables 4.2.6.8 and 6.1.1.4'
Cu Cu 0.3201 1.2651 'International Tables Vol C Tables 4.2.6.8 and 6.1.1.4'
Eu Eu -0.1578 3.6682 'International Tables Vol C Tables 4.2.6.8 and 6.1.1.4'

loop_
_geom_angle_atom_site_label_1
_geom_angle_atom_site_label_2
_geom_angle_atom_site_label_3
_geom_angle
_geom_angle_site_symmetry_1
_geom_angle_site_symmetry_3
_geom_angle_publ_flag
O8 Eu1 O2 155.04(12) . . ?
O8 Eu1 O1 85.32(13) . 2_666 ?
O2 Eu1 O1 108.02(12) . 2_666 ?
O8 Eu1 O13 90.60(19) . . ?
O2 Eu1 O13 88.65(18) . . ?
O1 Eu1 O13 147.67(16) 2_666 . ?
O8 Eu1 O14 88.52(13) . . ?
O2 Eu1 O14 77.45(13) . . ?
O1 Eu1 O14 68.76(12) 2_666 . ?
O13 Eu1 O14 143.31(16) . . ?
O8 Eu1 O3 80.36(12) . 2_676 ?
O2 Eu1 O3 75.63(12) . 2_676 ?
O1 Eu1 O3 137.63(12) 2_666 2_676 ?
O13 Eu1 O3 72.51(16) . 2_676 ?
O14 Eu1 O3 71.19(12) . 2_676 ?
O8 Eu1 O10 129.63(11) . 2_667 ?
O2 Eu1 O10 74.63(12) . 2_667 ?
O1 Eu1 O10 78.96(12) 2_666 2_667 ?
O13 Eu1 O10 79.17(16) . 2_667 ?
O14 Eu1 O10 127.51(11) . 2_667 ?
O3 Eu1 O10 138.97(12) 2_676 2_667 ?
O8 Eu1 O9 78.00(11) . 2_667 ?
O2 Eu1 O9 124.78(12) . 2_667 ?
O1 Eu1 O9 77.56(13) 2_666 2_667 ?
O13 Eu1 O9 70.22(17) . 2_667 ?
O14 Eu1 O9 144.62(13) . 2_667 ?
O3 Eu1 O9 136.28(13) 2_676 2_667 ?
O10 Eu1 O9 52.01(11) 2_667 2_667 ?
O8 Eu1 C16 103.94(13) . 2_667 ?
O2 Eu1 C16 99.21(13) . 2_667 ?
O1 Eu1 C16 79.92(13) 2_666 2_667 ?
O13 Eu1 C16 69.97(16) . 2_667 ?
O14 Eu1 C16 145.26(12) . 2_667 ?
O3 Eu1 C16 142.24(13) 2_676 2_667 ?
O10 Eu1 C16 26.39(12) 2_667 2_667 ?
O9 Eu1 C16 25.94(12) 2_667 2_667 ?
O8 Eu1 H13A 78.4 . . ?
O2 Eu1 H13A 105.4 . . ?
O1 Eu1 H13A 131.6 2_666 . ?
O13 Eu1 H13A 18.3 . . ?
O14 Eu1 H13A 153.7 . . ?
O3 Eu1 H13A 84.1 2_676 . ?
O10 Eu1 H13A 77.4 2_667 . ?
O9 Eu1 H13A 54.6 2_667 . ?
C16 Eu1 H13A 60.9 2_667 . ?
O4 Cu1 O4 180.000(1) 2_586 . ?
O4 Cu1 O7 89.03(14) 2_586 1_465 ?
O4 Cu1 O7 90.97(14) . 1_465 ?
O4 Cu1 O7 90.97(14) 2_586 2_676 ?
O4 Cu1 O7 89.03(14) . 2_676 ?
O7 Cu1 O7 180.000(1) 1_465 2_676 ?
C7 O1 Eu1 173.6(3) . 2_666 ?
C7 O2 Eu1 129.5(3) . . ?
C8 O3 Eu1 141.8(3) . 2_676 ?
C8 O4 Cu1 124.6(3) . . ?
C15 O7 Cu1 117.8(3) . 1_645 ?
C15 O8 Eu1 164.7(3) . . ?
C16 O9 Eu1 91.3(3) . 2_667 ?
C16 O10 Eu1 94.2(3) . 2_667 ?
Eu1 O13 H13A 105.8 . . ?
Eu1 O13 H13B 144.0 . . ?
H13A O13 H13B 108.1 . . ?
Eu1 O14 H14A 124.3 . . ?
Eu1 O14 H14B 116.1 . . ?
H14A O14 H14B 106.4 . . ?
O6 N1 O5 122.6(4) . . ?
O6 N1 C5 118.4(4) . . ?
O5 N1 C5 118.8(4) . . ?
O11 N2 O12 123.8(4) . . ?
O11 N2 C13 118.3(4) . . ?
O12 N2 C13 117.8(4) . . ?
C6 C1 C2 119.3(4) . . ?
C6 C1 C7 121.2(4) . . ?
C2 C1 C7 119.4(4) . . ?
C3 C2 C1 120.7(4) . . ?
C3 C2 H2 119.7 . . ?
C1 C2 H2 119.7 . . ?
C2 C3 C4 120.4(4) . . ?
C2 C3 C8 122.2(4) . . ?
C4 C3 C8 117.4(4) . . ?
C5 C4 C3 117.5(4) . . ?
C5 C4 H4 121.3 . . ?
C3 C4 H4 121.3 . . ?
C6 C5 C4 123.4(4) . . ?
C6 C5 N1 120.1(4) . . ?
C4 C5 N1 116.5(4) . . ?
C5 C6 C1 118.7(4) . . ?
C5 C6 H6 120.7 . . ?
C1 C6 H6 120.7 . . ?
O1 C7 O2 124.0(4) . . ?
O1 C7 C1 118.5(4) . . ?
O2 C7 C1 117.5(4) . . ?
O3 C8 O4 126.2(4) . . ?
O3 C8 C3 119.7(4) . . ?
O4 C8 C3 114.0(4) . . ?
C10 C9 C14 120.0(4) . . ?
C10 C9 C15 120.7(4) . . ?
C14 C9 C15 119.3(4) . . ?
C9 C10 C11 120.6(4) . . ?
C9 C10 H10 119.7 . . ?
C11 C10 H10 119.7 . . ?
C12 C11 C10 119.7(4) . . ?
C12 C11 C16 119.8(4) . . ?
C10 C11 C16 120.4(4) . . ?
C11 C12 C13 118.5(4) . . ?
C11 C12 H12 120.7 . . ?
C13 C12 H12 120.7 . . ?
C14 C13 C12 122.6(4) . . ?
C14 C13 N2 118.1(4) . . ?
C12 C13 N2 119.4(4) . . ?
C13 C14 C9 118.7(4) . . ?
C13 C14 H14 120.7 . . ?
C9 C14 H14 120.7 . . ?
O8 C15 O7 124.4(4) . . ?
O8 C15 C9 118.9(4) . . ?
O7 C15 C9 116.7(3) . . ?
O9 C16 O10 121.0(4) . . ?
O9 C16 C11 120.3(4) . . ?
O10 C16 C11 118.7(4) . . ?
O9 C16 Eu1 62.7(2) . 2_667 ?
O10 C16 Eu1 59.4(2) . 2_667 ?
C11 C16 Eu1 166.7(3) . 2_667 ?

loop_
_geom_bond_atom_site_label_1
_geom_bond_atom_site_label_2
_geom_bond_distance
_geom_bond_site_symmetry_2
_geom_bond_publ_flag
Eu1 O8 2.321(3) . ?
Eu1 O2 2.336(3) . ?
Eu1 O1 2.350(3) 2_666 ?
Eu1 O13 2.399(4) . ?
Eu1 O14 2.429(3) . ?
Eu1 O3 2.441(3) 2_676 ?
Eu1 O10 2.462(3) 2_667 ?
Eu1 O9 2.535(4) 2_667 ?
Eu1 C16 2.851(4) 2_667 ?
Eu1 H13A 2.7873 . ?
Cu1 O4 1.912(3) 2_586 ?
Cu1 O4 1.912(3) . ?
Cu1 O7 1.954(3) 1_465 ?
Cu1 O7 1.954(3) 2_676 ?
O1 C7 1.247(5) . ?
O1 Eu1 2.350(3) 2_666 ?
O2 C7 1.253(5) . ?
O3 C8 1.241(5) . ?
O3 Eu1 2.441(3) 2_676 ?
O4 C8 1.261(6) . ?
O5 N1 1.210(6) . ?
O6 N1 1.203(6) . ?
O7 C15 1.254(5) . ?
O7 Cu1 1.954(3) 1_645 ?
O8 C15 1.242(5) . ?
O9 C16 1.248(6) . ?
O9 Eu1 2.535(4) 2_667 ?
O10 C16 1.271(6) . ?
O10 Eu1 2.462(3) 2_667 ?
O11 N2 1.208(6) . ?
O12 N2 1.209(6) . ?
O13 H13A 0.9084 . ?
O13 H13B 0.8863 . ?
O14 H14A 0.8971 . ?
O14 H14B 0.9013 . ?
N1 C5 1.476(5) . ?
N2 C13 1.481(6) . ?
C1 C6 1.392(6) . ?
C1 C2 1.403(5) . ?
C1 C7 1.496(6) . ?
C2 C3 1.380(6) . ?
C2 H2 0.9300 . ?
C3 C4 1.397(6) . ?
C3 C8 1.506(5) . ?
C4 C5 1.389(6) . ?
C4 H4 0.9300 . ?
C5 C6 1.370(6) . ?
C6 H6 0.9300 . ?
C9 C10 1.381(6) . ?
C9 C14 1.391(5) . ?
C9 C15 1.500(5) . ?
C10 C11 1.395(6) . ?
C10 H10 0.9300 . ?
C11 C12 1.384(6) . ?
C11 C16 1.500(6) . ?
C12 C13 1.387(6) . ?
C12 H12 0.9300 . ?
C13 C14 1.369(6) . ?
C14 H14 0.9300 . ?
C16 Eu1 2.851(4) 2_667 ?
